data_1555202
loop_
_publ_author_name
'W\"ossner, Jan S.'
'Grenz, David C.'
'Kratzert, Daniel'
'Esser, Birgit'

_publ_section_title
;
 Tuning the optical properties of spiro-centered charge-transfer dyes by
 extending the donor or acceptor part
;
_journal_issue 21
_journal_name_full 'Organic Chemistry Frontiers'
_journal_page_first 3649
_journal_paper_doi 10.1039/C9QO01134J
_journal_volume 6
_journal_year 2019
_chemical_formula_moiety 'C21 H16 N2 O2'
_chemical_formula_sum 'C21 H16 N2 O2'
_chemical_formula_weight 328.36
_space_group_crystal_system orthorhombic
_space_group_IT_number 61
_space_group_name_Hall '-P 2ac 2ab'
_space_group_name_H-M_alt 'P b c a'
_atom_sites_solution_hydrogens geom
_atom_sites_solution_primary dual
_audit_creation_date 2017-10-30
_audit_creation_method
;
Olex2 1.2
(compiled 2017.08.10 svn.r3458 for OlexSys, GUI svn.r5381)
;
_audit_update_record
;
2017-10-30 deposited with the CCDC.	2019-09-30 downloaded from the CCDC.
;
_cell_angle_alpha 90
_cell_angle_beta 90
_cell_angle_gamma 90
_cell_formula_units_Z 8
_cell_length_a 16.5350(7)
_cell_length_b 8.4288(4)
_cell_length_c 22.1228(9)
_cell_measurement_reflns_used 7705
_cell_measurement_temperature 100
_cell_measurement_theta_max 26.23
_cell_measurement_theta_min 2.22
_cell_volume 3083.3(2)
_computing_cell_refinement 'SAINT V8.38A (Madison, 2016)'
_computing_data_collection 'Bruker APEXII'
_computing_data_reduction 'SAINT V8.38A (Madison, 2016)'
_computing_molecular_graphics 'Olex2 (Dolomanov et al., 2009)'
_computing_publication_material 'Olex2 (Dolomanov et al., 2009)'
_computing_structure_refinement 'XL (Sheldrick, 2008)'
_computing_structure_solution 'ShelXT (Sheldrick, 2015)'
_diffrn_ambient_temperature 100.16
_diffrn_detector 'Bruker APEX2 area detector'
_diffrn_detector_area_resol_mean 7.9
_diffrn_detector_type 'CCD area detector'
_diffrn_measured_fraction_theta_full 1.000
_diffrn_measured_fraction_theta_max 0.998
_diffrn_measurement_device 'fixed-chi two circle goniometer'
_diffrn_measurement_device_type 'Bruker SMART APEX2 area detector'
_diffrn_measurement_method '\w and \f scans'
_diffrn_radiation_monochromator 'mirror optics'
_diffrn_radiation_probe x-ray
_diffrn_radiation_type MoK\a
_diffrn_radiation_wavelength 0.71073
_diffrn_reflns_av_R_equivalents 0.0579
_diffrn_reflns_av_unetI/netI 0.0317
_diffrn_reflns_Laue_measured_fraction_full 1.000
_diffrn_reflns_Laue_measured_fraction_max 0.998
_diffrn_reflns_limit_h_max 20
_diffrn_reflns_limit_h_min -20
_diffrn_reflns_limit_k_max 10
_diffrn_reflns_limit_k_min -10
_diffrn_reflns_limit_l_max 27
_diffrn_reflns_limit_l_min -27
_diffrn_reflns_number 31576
_diffrn_reflns_point_group_measured_fraction_full 1.000
_diffrn_reflns_point_group_measured_fraction_max 0.998
_diffrn_reflns_theta_full 25.242
_diffrn_reflns_theta_max 26.458
_diffrn_reflns_theta_min 1.841
_diffrn_source 'microfocus sealed X-ray tube'
_diffrn_source_current 50
_diffrn_source_type 'Incoatec Mo I\ms'
_diffrn_source_voltage 0.6
_diffrn_standards_number 0
_exptl_absorpt_coefficient_mu 0.092
_exptl_absorpt_correction_T_max 0.7454
_exptl_absorpt_correction_T_min 0.6167
_exptl_absorpt_correction_type multi-scan
_exptl_absorpt_process_details
'SADABS-2016/2 (Bruker,2016/2) was used for absorption correction. wR2(int) was 0.1620 before and 0.0701 after correction. The Ratio of minimum to maximum transmission is 0.8273. The \l/2 correction factor is Not present.'
_exptl_crystal_colour brown
_exptl_crystal_colour_primary brown
_exptl_crystal_density_diffrn 1.415
_exptl_crystal_description block
_exptl_crystal_F_000 1376
_exptl_crystal_recrystallization_method
'The material was recrystallised from a mixture of chloroform and n-hexane by solvent layering'
_exptl_crystal_size_max 0.37
_exptl_crystal_size_mid 0.33
_exptl_crystal_size_min 0.1
_refine_diff_density_max 0.362
_refine_diff_density_min -0.420
_refine_diff_density_rms 0.052
_refine_ls_extinction_method none
_refine_ls_goodness_of_fit_ref 1.061
_refine_ls_hydrogen_treatment constr
_refine_ls_matrix_type full
_refine_ls_number_parameters 228
_refine_ls_number_reflns 3177
_refine_ls_number_restraints 261
_refine_ls_restrained_S_all 1.045
_refine_ls_R_factor_all 0.0729
_refine_ls_R_factor_gt 0.0557
_refine_ls_shift/su_max 0.000
_refine_ls_shift/su_mean 0.000
_refine_ls_structure_factor_coef Fsqd
_refine_ls_weighting_details 'w=1/[\s^2^(Fo^2^)+(0.0704P)^2^+2.2213P] where P=(Fo^2^+2Fc^2^)/3'
_refine_ls_weighting_scheme calc
_refine_ls_wR_factor_gt 0.1381
_refine_ls_wR_factor_ref 0.1519
_reflns_Friedel_coverage 0.000
_reflns_number_gt 2513
_reflns_number_total 3177
_reflns_threshold_expression 'I > 2\s(I)'
_cod_data_source_file c9qo01134j2.cif
_cod_data_source_block jw_74
_cod_database_code 1555202
_shelx_shelxl_version_number 2016/6
_shelx_space_group_comment
;
The symmetry employed for this shelxl refinement is uniquely defined
by the following loop, which should always be used as a source of
symmetry information in preference to the above space-group names.
They are only intended as comments.
;
_shelx_estimated_absorpt_t_max 0.991
_shelx_estimated_absorpt_t_min 0.967
_olex2_refinement_description
;
1. Fixed Uiso
 At 1.2 times of:
  All C(H) groups
 At 1.5 times of:
  All C(H,H,H) groups
2. Uiso/Uaniso restraints and constraints
C13 \\sim C14 \\sim C15 \\sim C16 \\sim C17 \\sim C18 \\sim C19: within 2A with
sigma of 0.04 and sigma for terminal atoms of 0.08
3. Rigid body (RIGU) restrains
 All non-hydrogen atoms
 with sigma for 1-2 distances of 0.004 and sigma for 1-3 distances of 0.004
 C13, C14, C15, C16, C17, C18, C19
 with sigma for 1-2 distances of 0.002 and sigma for 1-3 distances of 0.002
4.a Aromatic/amide H refined with riding coordinates:
 C13(H13), C4(H4), C7(H7), C5(H5), C6(H6), C14(H14), C19(H19), C15(H15),
 C17(H17), C18(H18)
4.b Idealised Me refined as rotating group:
 C11(H11A,H11B,H11C), C10(H10A,H10B,H10C)
;
_olex2_diffrn_ambient_temperature_device 'Oxford Cryosystems 800'
_olex2_exptl_crystal_mounting_method 'The crystal was mounted on a MITIGEN holder in perfluoroether oil'
_olex2_submission_special_instructions 'No special instructions were received'

loop_
_space_group_symop_operation_xyz
'x, y, z'
'-x+1/2, -y, z+1/2'
'-x, y+1/2, -z+1/2'
'x+1/2, -y+1/2, -z'
'-x, -y, -z'
'x-1/2, y, -z-1/2'
'x, -y-1/2, z-1/2'
'-x-1/2, y-1/2, z'

loop_
_atom_site_label
_atom_site_type_symbol
_atom_site_fract_x
_atom_site_fract_y
_atom_site_fract_z
_atom_site_U_iso_or_equiv
_atom_site_adp_type
_atom_site_occupancy
_atom_site_site_symmetry_order
_atom_site_calc_flag
_atom_site_refinement_flags_posn
_atom_site_refinement_flags_adp
O1 O 0.48022(7) 0.18288(17) 0.52197(6) 0.0283(3) Uani 1 1 d . U
N1 N 0.56859(9) 0.12107(18) 0.64465(7) 0.0211(4) Uani 1 1 d . U
O2 O 0.71911(9) 0.3102(3) 0.62999(7) 0.0538(6) Uani 1 1 d . U
N2 N 0.54504(11) 0.3943(2) 0.62108(8) 0.0308(4) Uani 1 1 d . U
C9 C 0.55054(11) 0.1982(2) 0.53635(8) 0.0218(4) Uani 1 1 d . U
C1 C 0.57997(10) 0.2469(2) 0.60055(8) 0.0216(4) Uani 1 1 d . U
C12 C 0.49460(10) 0.1112(2) 0.67495(8) 0.0232(4) Uani 1 1 d . U
C8 C 0.62233(11) 0.1815(2) 0.49694(8) 0.0239(4) Uani 1 1 d . U
C21 C 0.44705(11) 0.2501(3) 0.67989(8) 0.0266(4) Uani 1 1 d . U
C3 C 0.69202(11) 0.2304(2) 0.52744(9) 0.0268(4) Uani 1 1 d . U
C20 C 0.47146(12) 0.3924(3) 0.65136(9) 0.0300(5) Uani 1 1 d . U
C13 C 0.46924(12) -0.0269(3) 0.70279(9) 0.0333(5) Uani 1 1 d . U
H13 H 0.499389 -0.121839 0.697529 0.040 Uiso 1 1 calc R .
C4 C 0.76690(12) 0.2329(3) 0.49849(9) 0.0340(5) Uani 1 1 d . U
H4 H 0.814037 0.268832 0.518874 0.041 Uiso 1 1 calc R .
C2 C 0.67280(12) 0.2696(3) 0.59071(9) 0.0307(5) Uani 1 1 d . U
C7 C 0.62645(12) 0.1282(3) 0.43792(9) 0.0321(5) Uani 1 1 d . U
H7 H 0.579302 0.093292 0.417304 0.039 Uiso 1 1 calc R .
C11 C 0.60959(13) -0.0267(3) 0.62991(9) 0.0316(5) Uani 1 1 d . U
H11A H 0.577871 -0.085217 0.599845 0.047 Uiso 1 1 calc GR .
H11B H 0.615212 -0.091169 0.666544 0.047 Uiso 1 1 calc GR .
H11C H 0.663290 -0.003363 0.613418 0.047 Uiso 1 1 calc GR .
C16 C 0.37525(11) 0.2463(3) 0.71569(9) 0.0423(6) Uani 1 1 d . U
C5 C 0.77044(12) 0.1817(3) 0.43931(9) 0.0371(5) Uani 1 1 d . U
H5 H 0.820643 0.183543 0.418437 0.045 Uiso 1 1 calc R .
C6 C 0.70120(13) 0.1272(3) 0.40968(10) 0.0381(5) Uani 1 1 d . U
H6 H 0.705463 0.088727 0.369440 0.046 Uiso 1 1 calc R .
C14 C 0.39973(15) -0.0280(4) 0.73855(9) 0.0495(7) Uani 1 1 d . U
H14 H 0.384222 -0.123216 0.758393 0.059 Uiso 1 1 calc R .
C19 C 0.42404(16) 0.5271(3) 0.65779(11) 0.0483(6) Uani 1 1 d . U
H19 H 0.438936 0.623558 0.638592 0.058 Uiso 1 1 calc R .
C15 C 0.35395(14) 0.1038(4) 0.74553(10) 0.0538(7) Uani 1 1 d . U
H15 H 0.307312 0.100716 0.770581 0.065 Uiso 1 1 calc R .
C17 C 0.32914(15) 0.3840(5) 0.72166(12) 0.0608(8) Uani 1 1 d . U
H17 H 0.281279 0.383112 0.745412 0.073 Uiso 1 1 calc R .
C18 C 0.35273(16) 0.5183(4) 0.69360(12) 0.0627(8) Uani 1 1 d . U
H18 H 0.320412 0.610822 0.697926 0.075 Uiso 1 1 calc R .
C10 C 0.5660(2) 0.5348(3) 0.58652(13) 0.0598(8) Uani 1 1 d . U
H10A H 0.618110 0.518139 0.566337 0.090 Uiso 1 1 calc GR .
H10B H 0.570028 0.626159 0.613746 0.090 Uiso 1 1 calc GR .
H10C H 0.524143 0.554890 0.556132 0.090 Uiso 1 1 calc GR .

loop_
_atom_site_aniso_label
_atom_site_aniso_U_11
_atom_site_aniso_U_22
_atom_site_aniso_U_33
_atom_site_aniso_U_23
_atom_site_aniso_U_13
_atom_site_aniso_U_12
O1 0.0207(6) 0.0328(8) 0.0315(7) 0.0037(6) -0.0037(5) -0.0009(6)
N1 0.0198(7) 0.0200(8) 0.0236(8) 0.0023(6) 0.0013(6) 0.0024(6)
O2 0.0324(8) 0.0974(16) 0.0316(8) -0.0170(9) 0.0026(6) -0.0312(9)
N2 0.0427(10) 0.0183(9) 0.0313(9) 0.0023(7) 0.0043(8) 0.0025(7)
C9 0.0221(9) 0.0184(9) 0.0249(9) 0.0041(7) -0.0005(7) -0.0010(7)
C1 0.0209(8) 0.0204(9) 0.0235(9) 0.0007(7) 0.0024(7) -0.0013(7)
C12 0.0193(8) 0.0312(11) 0.0193(9) 0.0000(8) -0.0036(7) -0.0053(7)
C8 0.0227(9) 0.0252(10) 0.0238(9) 0.0041(8) -0.0002(7) -0.0035(7)
C21 0.0180(8) 0.0407(12) 0.0211(9) -0.0046(8) -0.0029(7) 0.0019(8)
C3 0.0236(9) 0.0316(11) 0.0251(10) -0.0004(8) 0.0018(7) -0.0061(8)
C20 0.0303(10) 0.0341(12) 0.0255(10) -0.0073(8) -0.0067(8) 0.0113(8)
C13 0.0351(10) 0.0405(13) 0.0244(10) 0.0047(9) -0.0073(8) -0.0166(9)
C4 0.0233(10) 0.0483(14) 0.0305(10) -0.0007(10) 0.0015(8) -0.0088(9)
C2 0.0257(9) 0.0387(12) 0.0277(10) -0.0030(9) 0.0020(8) -0.0112(8)
C7 0.0302(10) 0.0418(13) 0.0244(10) 0.0015(9) -0.0019(8) -0.0067(9)
C11 0.0398(11) 0.0289(11) 0.0263(10) 0.0023(8) -0.0006(8) 0.0115(9)
C16 0.0162(9) 0.0867(16) 0.0242(10) -0.0197(11) -0.0045(8) 0.0028(10)
C5 0.0266(10) 0.0535(15) 0.0312(11) -0.0002(10) 0.0090(8) -0.0052(10)
C6 0.0378(11) 0.0529(15) 0.0238(10) -0.0038(10) 0.0038(8) -0.0068(10)
C14 0.0372(12) 0.0877(19) 0.0236(11) 0.0080(11) -0.0062(9) -0.0367(12)
C19 0.0573(14) 0.0446(15) 0.0428(13) -0.0148(11) -0.0219(11) 0.0284(12)
C15 0.0236(10) 0.115(2) 0.0231(10) -0.0062(12) 0.0012(8) -0.0283(12)
C17 0.0298(12) 0.118(2) 0.0348(13) -0.0290(14) -0.0096(10) 0.0292(14)
C18 0.0459(14) 0.096(2) 0.0459(15) -0.0402(13) -0.0238(11) 0.0508(14)
C10 0.107(2) 0.0224(13) 0.0500(15) 0.0074(11) 0.0180(15) 0.0004(14)

loop_
_atom_type_symbol
_atom_type_description
_atom_type_scat_dispersion_real
_atom_type_scat_dispersion_imag
_atom_type_scat_source
C C 0.0033 0.0016 'International Tables Vol C Tables 4.2.6.8 and 6.1.1.4'
H H 0.0000 0.0000 'International Tables Vol C Tables 4.2.6.8 and 6.1.1.4'
N N 0.0061 0.0033 'International Tables Vol C Tables 4.2.6.8 and 6.1.1.4'
O O 0.0106 0.0060 'International Tables Vol C Tables 4.2.6.8 and 6.1.1.4'

loop_
_geom_angle_atom_site_label_1
_geom_angle_atom_site_label_2
_geom_angle_atom_site_label_3
_geom_angle
C1 N1 C11 114.46(15)
C12 N1 C1 118.59(15)
C12 N1 C11 117.68(16)
C1 N2 C10 116.15(17)
C20 N2 C1 119.48(16)
C20 N2 C10 118.2(2)
O1 C9 C1 124.56(16)
O1 C9 C8 127.22(17)
C8 C9 C1 108.17(14)
N1 C1 C9 112.31(15)
N1 C1 C2 108.07(15)
N2 C1 N1 111.42(14)
N2 C1 C9 112.90(15)
N2 C1 C2 109.36(16)
C9 C1 C2 102.26(14)
N1 C12 C21 118.34(17)
C13 C12 N1 121.95(19)
C13 C12 C21 119.61(18)
C3 C8 C9 110.43(16)
C7 C8 C9 128.82(17)
C7 C8 C3 120.74(17)
C12 C21 C16 119.1(2)
C20 C21 C12 120.58(17)
C20 C21 C16 120.3(2)
C8 C3 C2 110.31(16)
C4 C3 C8 121.00(18)
C4 C3 C2 128.67(18)
N2 C20 C21 118.37(17)
C19 C20 N2 122.4(2)
C19 C20 C21 119.1(2)
C12 C13 H13 119.7
C12 C13 C14 120.5(2)
C14 C13 H13 119.7
C3 C4 H4 121.0
C5 C4 C3 117.96(18)
C5 C4 H4 121.0
O2 C2 C1 123.88(18)
O2 C2 C3 127.63(18)
C3 C2 C1 108.48(16)
C8 C7 H7 120.9
C8 C7 C6 118.17(19)
C6 C7 H7 120.9
N1 C11 H11A 109.5
N1 C11 H11B 109.5
N1 C11 H11C 109.5
H11A C11 H11B 109.5
H11A C11 H11C 109.5
H11B C11 H11C 109.5
C15 C16 C21 119.0(2)
C17 C16 C21 119.3(3)
C17 C16 C15 121.7(2)
C4 C5 H5 119.6
C4 C5 C6 120.89(18)
C6 C5 H5 119.6
C7 C6 C5 121.17(19)
C7 C6 H6 119.4
C5 C6 H6 119.4
C13 C14 H14 119.3
C15 C14 C13 121.3(2)
C15 C14 H14 119.3
C20 C19 H19 120.5
C20 C19 C18 118.9(3)
C18 C19 H19 120.5
C16 C15 H15 119.9
C14 C15 C16 120.3(2)
C14 C15 H15 119.9
C16 C17 H17 120.1
C18 C17 C16 119.8(2)
C18 C17 H17 120.1
C19 C18 H18 118.7
C17 C18 C19 122.6(2)
C17 C18 H18 118.7
N2 C10 H10A 109.5
N2 C10 H10B 109.5
N2 C10 H10C 109.5
H10A C10 H10B 109.5
H10A C10 H10C 109.5
H10B C10 H10C 109.5

loop_
_geom_bond_atom_site_label_1
_geom_bond_atom_site_label_2
_geom_bond_distance
O1 C9 1.212(2)
N1 C1 1.453(2)
N1 C12 1.398(2)
N1 C11 1.455(2)
O2 C2 1.208(2)
N2 C1 1.444(2)
N2 C20 1.389(3)
N2 C10 1.452(3)
C9 C1 1.556(3)
C9 C8 1.480(2)
C1 C2 1.562(2)
C12 C21 1.414(3)
C12 C13 1.382(3)
C8 C3 1.397(3)
C8 C7 1.382(3)
C21 C20 1.414(3)
C21 C16 1.427(3)
C3 C4 1.394(3)
C3 C2 1.473(3)
C20 C19 1.387(3)
C13 H13 0.9500
C13 C14 1.395(3)
C4 H4 0.9500
C4 C5 1.380(3)
C7 H7 0.9500
C7 C6 1.385(3)
C11 H11A 0.9800
C11 H11B 0.9800
C11 H11C 0.9800
C16 C15 1.415(4)
C16 C17 1.394(4)
C5 H5 0.9500
C5 C6 1.397(3)
C6 H6 0.9500
C14 H14 0.9500
C14 C15 1.353(4)
C19 H19 0.9500
C19 C18 1.422(4)
C15 H15 0.9500
C17 H17 0.9500
C17 C18 1.349(5)
C18 H18 0.9500
C10 H10A 0.9800
C10 H10B 0.9800
C10 H10C 0.9800
